data_9003061
loop_
_publ_author_name
'Camara, F.'
'Carpenter, M. A.'
'Domeneghetti, M. C.'
'Tazzoli, V.'

_publ_section_title
;
 Coupling between non-convergent ordering and transition temperature
 in the C2/c - P2_1/c phase transition in pigeonite
 Sample: BTS-308 n.17-4, after heating at 800 deg C
;
_journal_name_full 'American Mineralogist'
_journal_page_first 1115
_journal_page_last 1128
_journal_volume 88
_journal_year 2003
_chemical_compound_source 'Parana, Brazil'
_chemical_formula_sum 'Ca0.193 Fe0.829 Mg0.93 Mn0.027 O6 Si2'
_chemical_name_mineral Pigeonite
_space_group_IT_number 14
_symmetry_space_group_name_Hall '-P 2ybc'
_symmetry_space_group_name_H-M 'P 1 21/c 1'
_cell_angle_alpha 90
_cell_angle_beta 108.47
_cell_angle_gamma 90
_cell_length_a 9.707
_cell_length_b 8.943
_cell_length_c 5.246
_cell_formula_units_Z 4
_cell_volume 431.946
_database_code_amcsd 0003150
_exptl_crystal_density_diffrn 3.542
_exptl_crystal_thermal_history 'after heating at 800 deg C'
_cod_original_formula_sum 'O6 Si2 Mg.93 Fe.829 Mn.027 Ca.193'
_cod_database_code 9003061

loop_
_space_group_symop_operation_xyz
x,y,z
x,1/2-y,1/2+z
-x,1/2+y,1/2-z
-x,-y,-z

loop_
_atom_site_aniso_label
_atom_site_aniso_U_11
_atom_site_aniso_U_22
_atom_site_aniso_U_33
_atom_site_aniso_U_12
_atom_site_aniso_U_13
_atom_site_aniso_U_23
O1A 0.00500 0.00900 0.00800 0.00000 0.00200 0.00000
O1b 0.00600 0.00900 0.00900 0.00100 0.00200 0.00000
O2A 0.01200 0.00700 0.01200 -0.00300 0.00500 -0.00100
O2B 0.01400 0.01100 0.01900 -0.00600 0.01000 -0.00700
O3A 0.00800 0.02100 0.01800 -0.00100 0.00400 0.00000
O3B 0.00700 0.01900 0.01200 0.00100 0.00300 0.00700
SiA 0.00500 0.00600 0.00800 -0.00100 0.00300 -0.00100
SiB 0.00600 0.00600 0.00700 -0.00100 0.00200 -0.00100
MgM1 0.00700 0.00600 0.00600 0.00000 0.00200 0.00000
FeM1 0.00700 0.00600 0.00600 0.00000 0.00200 0.00000
MnM1 0.00700 0.00600 0.00600 0.00000 0.00200 0.00000
CaM2 0.00900 0.01500 0.00700 0.00200 0.00100 0.00200
MgM2 0.00900 0.01500 0.00700 0.00200 0.00100 0.00200
FeM2 0.00900 0.01500 0.00700 0.00200 0.00100 0.00200
MnM2 0.00900 0.01500 0.00700 0.00200 0.00100 0.00200

loop_
_atom_site_label
_atom_site_fract_x
_atom_site_fract_y
_atom_site_fract_z
_atom_site_occupancy
_atom_site_U_iso_or_equiv
O1A -0.13260 0.33860 0.17050 1.00000 0.00800
O1b 0.37380 0.83690 0.13410 1.00000 0.00800
O2A 0.12170 0.49950 0.33150 1.00000 0.01000
O2B 0.62940 0.98740 0.37410 1.00000 0.01300
O3A 0.10410 0.23700 0.08020 1.00000 0.01600
O3B 0.60490 0.70840 0.47910 1.00000 0.01300
SiA 0.04260 0.34040 0.27800 1.00000 0.00600
SiB 0.54970 0.83730 0.23800 1.00000 0.00600
MgM1 0.25050 0.65460 0.23070 0.71080 0.00600
FeM1 0.25050 0.65460 0.23070 0.26260 0.00600
MnM1 0.25050 0.65460 0.23070 0.00850 0.00600
CaM2 0.25540 0.01870 0.22830 0.19350 0.01100
MgM2 0.25540 0.01870 0.22830 0.21880 0.01100
FeM2 0.25540 0.01870 0.22830 0.56680 0.01100
MnM2 0.25540 0.01870 0.22830 0.01890 0.01100

loop_
_cod_related_entry_id
_cod_related_entry_database
_cod_related_entry_code
1 AMCSD 0003150
